data_4348797
loop_
_publ_author_name
'Domyati, Doaa'
'Hope, Sydney L.'
'Latifi, Reza'
'Hearns, Micah D.'
'Tahsini, Laleh'

_publ_section_title
;
 Cu(I) Complexes of Pincer Pyridine-Based N-Heterocyclic Carbenes with
 Small Wingtip Substituents: Synthesis and Structural and Spectroscopic
 Studies.
;
_journal_issue 22
_journal_name_full 'Inorganic chemistry'
_journal_page_first 11685
_journal_page_last 11693
_journal_paper_doi 10.1021/acs.inorgchem.6b01646
_journal_volume 55
_journal_year 2016
_chemical_formula_moiety 'C15 H17 Cu N5, F6 P'
_chemical_formula_sum 'C15 H17 Cu F6 N5 P'
_chemical_formula_weight 475.85
_space_group_crystal_system monoclinic
_space_group_IT_number 14
_space_group_name_Hall '-P 2yn'
_space_group_name_H-M_alt 'P 1 21/n 1'
_atom_sites_solution_hydrogens geom
_atom_sites_solution_primary direct
_atom_sites_solution_secondary difmap
_audit_creation_date 2016-02-27
_audit_creation_method
;
Olex2 1.2
(compiled 2015.01.26 svn.r3150 for OlexSys, GUI svn.r4998)
;
_cell_angle_alpha 90.00
_cell_angle_beta 107.991(2)
_cell_angle_gamma 90.00
_cell_formula_units_Z 4
_cell_length_a 11.0391(13)
_cell_length_b 10.3084(12)
_cell_length_c 16.3127(19)
_cell_measurement_reflns_used 9947
_cell_measurement_temperature 100
_cell_measurement_theta_max 30.99
_cell_measurement_theta_min 2.37
_cell_volume 1765.5(4)
_computing_cell_refinement 'Bruker SAINT'
_computing_data_collection 'Bruker APEX2'
_computing_data_reduction 'Bruker SAINT'
_computing_molecular_graphics 'Bruker SHELXTL'
_computing_publication_material 'Bruker SHELXTL'
_computing_structure_refinement 'SHELXL-2014 (Sheldrick 2014)'
_computing_structure_solution 'SHELXS-97 (Sheldrick 2008)'
_diffrn_ambient_temperature 100
_diffrn_measured_fraction_theta_full 1.000
_diffrn_measured_fraction_theta_max 1.000
_diffrn_measurement_device_type 'Bruker APEX-II CCD'
_diffrn_measurement_method '\f and \w scans'
_diffrn_radiation_monochromator graphite
_diffrn_radiation_type MoK\a
_diffrn_radiation_wavelength 0.71073
_diffrn_reflns_av_R_equivalents 0.0405
_diffrn_reflns_av_unetI/netI 0.0262
_diffrn_reflns_limit_h_max 15
_diffrn_reflns_limit_h_min -15
_diffrn_reflns_limit_k_max 14
_diffrn_reflns_limit_k_min -14
_diffrn_reflns_limit_l_max 22
_diffrn_reflns_limit_l_min -22
_diffrn_reflns_number 29700
_diffrn_reflns_theta_full 29.57
_diffrn_reflns_theta_max 29.57
_diffrn_reflns_theta_min 1.98
_diffrn_source 'fine-focus sealed tube'
_diffrn_standards_number 0
_exptl_absorpt_coefficient_mu 1.400
_exptl_absorpt_correction_T_max 0.7463
_exptl_absorpt_correction_T_min 0.6039
_exptl_absorpt_correction_type multi-scan
_exptl_absorpt_process_details
;
SADABS-2014/5 (Bruker,2014/5) was used for absorption correction.
wR2(int) was 0.0756 before and 0.0511 after correction.
The Ratio of minimum to maximum transmission is 0.8092.
The \l/2 correction factor is 0.00150.
;
_exptl_crystal_colour 'metallic dark brown'
_exptl_crystal_colour_lustre metallic
_exptl_crystal_colour_modifier dark
_exptl_crystal_colour_primary brown
_exptl_crystal_density_diffrn 1.790
_exptl_crystal_density_method 'not measured'
_exptl_crystal_description cube
_exptl_crystal_F_000 960
_exptl_crystal_recrystallization_method 'Diethyl-ether diffusion'
_exptl_crystal_size_max 0.097
_exptl_crystal_size_mid 0.085
_exptl_crystal_size_min 0.076
_refine_diff_density_max 0.661
_refine_diff_density_min -0.478
_refine_diff_density_rms 0.080
_refine_ls_extinction_method none
_refine_ls_goodness_of_fit_ref 1.044
_refine_ls_hydrogen_treatment constr
_refine_ls_matrix_type full
_refine_ls_number_parameters 255
_refine_ls_number_reflns 4951
_refine_ls_number_restraints 0
_refine_ls_restrained_S_all 1.044
_refine_ls_R_factor_all 0.0444
_refine_ls_R_factor_gt 0.0352
_refine_ls_shift/su_max 0.001
_refine_ls_shift/su_mean 0.000
_refine_ls_structure_factor_coef Fsqd
_refine_ls_weighting_details 'calc w=1/[\s^2^(Fo^2^)+(0.0411P)^2^+1.9982P] where P=(Fo^2^+2Fc^2^)/3'
_refine_ls_weighting_scheme calc
_refine_ls_wR_factor_gt 0.0854
_refine_ls_wR_factor_ref 0.0912
_reflns_number_gt 4150
_reflns_number_total 4951
_reflns_threshold_expression >2sigma(I)
_cod_data_source_file ic6b01646_si_006.cif
_cod_data_source_block full_integ
_cod_database_code 4348797
_olex2_refinement_description
;
1. Fixed Uiso
 At 1.2 times of:
  All C(H) groups, All C(H,H) groups
 At 1.5 times of:
  All C(H,H,H) groups
2.a Secondary CH2 refined with riding coordinates:
 C2(H2A,H2B), C11(H11A,H11B)
2.b Aromatic/amide H refined with riding coordinates:
 C6(H6), C7(H7), C8(H8), C9(H9), C13(H13), C14(H14), C15(H15)
2.c Idealised Me refined as rotating group:
 C4(H4A,H4B,H4C), C12(H12A,H12B,H12C)
;
_olex2_submission_special_instructions 'No special instructions were received'

loop_
_space_group_symop_id
_space_group_symop_operation_xyz
1 'x, y, z'
2 '-x+1/2, y+1/2, -z+1/2'
3 '-x, -y, -z'
4 'x-1/2, -y-1/2, z-1/2'

loop_
_atom_site_label
_atom_site_type_symbol
_atom_site_fract_x
_atom_site_fract_y
_atom_site_fract_z
_atom_site_U_iso_or_equiv
_atom_site_adp_type
_atom_site_occupancy
_atom_site_calc_flag
_atom_site_refinement_flags_posn
Cu1 Cu 0.90871(2) 0.04244(2) 0.933091(15) 0.01738(7) Uani 1 d .
N1 N 0.72119(15) 0.02791(16) 0.97090(10) 0.0183(3) Uani 1 d .
N2 N 0.75308(15) 0.27491(16) 0.87129(10) 0.0194(3) Uani 1 d .
N3 N 0.88539(15) 0.25351(15) 0.80044(10) 0.0179(3) Uani 1 d .
N4 N 0.86686(15) -0.22797(16) 0.97068(11) 0.0206(3) Uani 1 d .
N6 N 0.99581(15) -0.22298(16) 0.89606(11) 0.0201(3) Uani 1 d .
C1 C 0.63390(18) 0.1150(2) 0.92826(12) 0.0206(4) Uani 1 d .
C2 C 0.68111(19) 0.2528(2) 0.93235(13) 0.0224(4) Uani 1 d .
H2A H 0.6076 0.3129 0.9189 0.027 Uiso 1 calc R
H2B H 0.7364 0.2719 0.9916 0.027 Uiso 1 calc R
C3 C 0.84958(17) 0.19700(18) 0.86457(12) 0.0176(3) Uani 1 d .
C4 C 0.98214(19) 0.2026(2) 0.76538(13) 0.0228(4) Uani 1 d .
H4A H 1.0091 0.1166 0.7899 0.034 Uiso 1 calc GR
H4B H 1.0556 0.2612 0.7801 0.034 Uiso 1 calc GR
H4C H 0.9468 0.1957 0.7026 0.034 Uiso 1 calc GR
C5 C 0.93618(17) -0.14388(18) 0.93873(11) 0.0161(3) Uani 1 d .
C6 C 0.73072(19) 0.3769(2) 0.81340(13) 0.0234(4) Uani 1 d .
H6 H 0.6689 0.4435 0.8066 0.028 Uiso 1 calc R
C7 C 0.50854(19) 0.0803(2) 0.88456(13) 0.0254(4) Uani 1 d .
H7 H 0.4492 0.1434 0.8536 0.030 Uiso 1 calc R
C8 C 0.47205(19) -0.0479(2) 0.88708(13) 0.0264(4) Uani 1 d .
H8 H 0.3874 -0.0742 0.8574 0.032 Uiso 1 calc R
C9 C 0.56072(18) -0.1372(2) 0.93349(12) 0.0229(4) Uani 1 d .
H9 H 0.5372 -0.2251 0.9375 0.027 Uiso 1 calc R
C10 C 0.68443(18) -0.09594(19) 0.97391(12) 0.0189(3) Uani 1 d .
C11 C 0.78692(18) -0.18752(19) 1.02284(13) 0.0215(4) Uani 1 d .
H11A H 0.8405 -0.1445 1.0759 0.026 Uiso 1 calc R
H11B H 0.7475 -0.2649 1.0400 0.026 Uiso 1 calc R
C12 C 1.07644(19) -0.1768(2) 0.84604(13) 0.0220(4) Uani 1 d .
H12A H 1.0232 -0.1549 0.7876 0.033 Uiso 1 calc GR
H12B H 1.1369 -0.2450 0.8433 0.033 Uiso 1 calc GR
H12C H 1.1233 -0.0996 0.8737 0.033 Uiso 1 calc GR
C13 C 0.9632(2) -0.3507(2) 0.90110(19) 0.0375(6) Uani 1 d .
H13 H 0.9921 -0.4227 0.8759 0.045 Uiso 1 calc R
C14 C 0.8825(2) -0.3545(2) 0.94849(19) 0.0377(6) Uani 1 d .
H14 H 0.8441 -0.4295 0.9636 0.045 Uiso 1 calc R
C15 C 0.81402(19) 0.3631(2) 0.76856(13) 0.0232(4) Uani 1 d .
H15 H 0.8222 0.4180 0.7238 0.028 Uiso 1 calc R
P1 P 1.82295(5) 0.00444(5) 1.34936(3) 0.01973(11) Uani 1 d .
F1 F 1.85089(17) 0.04032(17) 1.44821(10) 0.0470(4) Uani 1 d .
F2 F 1.83666(13) -0.14602(13) 1.37380(10) 0.0370(3) Uani 1 d .
F3 F 1.80768(15) 0.15439(13) 1.32362(10) 0.0388(3) Uani 1 d .
F4 F 1.79359(13) -0.03289(14) 1.24986(9) 0.0355(3) Uani 1 d .
F5 F 1.97167(12) 0.01039(14) 1.35922(10) 0.0324(3) Uani 1 d .
F6 F 1.67351(13) -0.00090(15) 1.33808(12) 0.0418(4) Uani 1 d .

loop_
_atom_site_aniso_label
_atom_site_aniso_U_11
_atom_site_aniso_U_22
_atom_site_aniso_U_33
_atom_site_aniso_U_23
_atom_site_aniso_U_13
_atom_site_aniso_U_12
Cu1 0.01733(12) 0.01494(12) 0.02226(12) 0.00444(8) 0.00964(9) 0.00375(8)
N1 0.0149(7) 0.0232(8) 0.0182(7) 0.0010(6) 0.0071(6) 0.0017(6)
N2 0.0198(7) 0.0191(8) 0.0199(7) 0.0017(6) 0.0069(6) 0.0053(6)
N3 0.0188(7) 0.0159(7) 0.0191(7) 0.0015(6) 0.0058(6) 0.0014(6)
N4 0.0200(8) 0.0140(7) 0.0287(8) 0.0007(6) 0.0089(6) -0.0007(6)
N6 0.0185(7) 0.0161(7) 0.0264(8) -0.0013(6) 0.0082(6) 0.0016(6)
C1 0.0173(8) 0.0290(10) 0.0179(8) 0.0016(7) 0.0088(7) 0.0065(7)
C2 0.0232(9) 0.0232(9) 0.0239(9) 0.0033(7) 0.0118(7) 0.0100(7)
C3 0.0178(8) 0.0171(8) 0.0179(8) 0.0015(6) 0.0056(6) 0.0029(7)
C4 0.0262(10) 0.0231(9) 0.0226(9) 0.0037(7) 0.0129(8) 0.0023(7)
C5 0.0191(8) 0.0149(8) 0.0150(8) -0.0004(6) 0.0061(6) -0.0017(6)
C6 0.0243(9) 0.0184(9) 0.0254(9) 0.0028(7) 0.0046(7) 0.0067(7)
C7 0.0162(9) 0.0405(12) 0.0205(9) 0.0015(8) 0.0073(7) 0.0074(8)
C8 0.0143(8) 0.0453(13) 0.0201(9) -0.0067(8) 0.0060(7) -0.0017(8)
C9 0.0196(9) 0.0311(11) 0.0206(9) -0.0064(8) 0.0100(7) -0.0057(8)
C10 0.0175(8) 0.0231(9) 0.0189(8) -0.0012(7) 0.0098(7) -0.0011(7)
C11 0.0212(9) 0.0209(9) 0.0246(9) 0.0036(7) 0.0102(7) -0.0027(7)
C12 0.0213(9) 0.0240(9) 0.0227(9) -0.0011(7) 0.0099(7) 0.0045(7)
C13 0.0381(12) 0.0166(10) 0.0662(17) -0.0111(10) 0.0284(12) -0.0040(9)
C14 0.0387(13) 0.0130(9) 0.0711(18) -0.0038(10) 0.0313(13) -0.0046(9)
C15 0.0256(9) 0.0194(9) 0.0220(9) 0.0052(7) 0.0036(7) 0.0041(7)
P1 0.0187(2) 0.0161(2) 0.0278(2) 0.00097(18) 0.01206(19) 0.00113(17)
F1 0.0601(10) 0.0547(10) 0.0284(7) -0.0035(6) 0.0168(7) 0.0277(8)
F2 0.0330(7) 0.0216(6) 0.0618(9) 0.0114(6) 0.0223(7) 0.0062(5)
F3 0.0475(8) 0.0175(6) 0.0595(9) 0.0068(6) 0.0284(7) 0.0029(6)
F4 0.0297(7) 0.0435(8) 0.0295(7) -0.0074(6) 0.0035(5) 0.0091(6)
F5 0.0180(6) 0.0321(7) 0.0485(8) -0.0106(6) 0.0122(5) -0.0067(5)
F6 0.0231(7) 0.0378(8) 0.0729(11) 0.0164(8) 0.0274(7) 0.0083(6)

loop_
_atom_type_symbol
_atom_type_description
_atom_type_scat_dispersion_real
_atom_type_scat_dispersion_imag
_atom_type_scat_source
C C 0.0033 0.0016 'International Tables Vol C Tables 4.2.6.8 and 6.1.1.4'
H H 0.0000 0.0000 'International Tables Vol C Tables 4.2.6.8 and 6.1.1.4'
Cu Cu 0.3201 1.2651 'International Tables Vol C Tables 4.2.6.8 and 6.1.1.4'
F F 0.0171 0.0103 'International Tables Vol C Tables 4.2.6.8 and 6.1.1.4'
N N 0.0061 0.0033 'International Tables Vol C Tables 4.2.6.8 and 6.1.1.4'
P P 0.1023 0.0942 'International Tables Vol C Tables 4.2.6.8 and 6.1.1.4'

loop_
_geom_angle_atom_site_label_1
_geom_angle_atom_site_label_2
_geom_angle_atom_site_label_3
_geom_angle
_geom_angle_site_symmetry_1
_geom_angle_site_symmetry_3
N1 Cu1 Cu1 105.92(4) . 3_757
N1 Cu1 C5 103.92(6) . 3_757
C3 Cu1 Cu1 142.10(6) . 3_757
C3 Cu1 N1 92.11(7) . .
C3 Cu1 C5 99.26(7) . 3_757
C3 Cu1 C5 149.24(8) . .
C5 Cu1 Cu1 64.02(5) . 3_757
C5 Cu1 Cu1 44.59(4) 3_757 3_757
C5 Cu1 N1 93.56(7) . .
C5 Cu1 C5 108.61(6) . 3_757
C1 N1 Cu1 111.85(12) . .
C1 N1 C10 118.49(17) . .
C10 N1 Cu1 111.82(12) . .
C3 N2 C2 124.15(16) . .
C3 N2 C6 111.80(16) . .
C6 N2 C2 124.05(16) . .
C3 N3 C4 124.81(16) . .
C3 N3 C15 111.84(16) . .
C15 N3 C4 123.26(16) . .
C5 N4 C11 123.52(16) . .
C5 N4 C14 111.76(17) . .
C14 N4 C11 124.72(18) . .
C5 N6 C12 124.26(16) . .
C5 N6 C13 111.43(17) . .
C13 N6 C12 124.16(18) . .
N1 C1 C2 115.09(17) . .
N1 C1 C7 122.3(2) . .
C7 C1 C2 122.63(18) . .
N2 C2 C1 111.54(16) . .
N2 C2 H2A 109.3 . .
N2 C2 H2B 109.3 . .
C1 C2 H2A 109.3 . .
C1 C2 H2B 109.3 . .
H2A C2 H2B 108.0 . .
N2 C3 Cu1 124.68(14) . .
N3 C3 Cu1 132.04(14) . .
N3 C3 N2 103.27(15) . .
N3 C4 H4A 109.5 . .
N3 C4 H4B 109.5 . .
N3 C4 H4C 109.5 . .
H4A C4 H4B 109.5 . .
H4A C4 H4C 109.5 . .
H4B C4 H4C 109.5 . .
Cu1 C5 Cu1 71.39(6) . 3_757
N4 C5 Cu1 105.55(11) . 3_757
N4 C5 Cu1 123.34(13) . .
N4 C5 N6 103.37(16) . .
N6 C5 Cu1 111.37(12) . 3_757
N6 C5 Cu1 131.23(13) . .
N2 C6 H6 126.8 . .
C15 C6 N2 106.41(17) . .
C15 C6 H6 126.8 . .
C1 C7 H7 120.6 . .
C8 C7 C1 118.75(19) . .
C8 C7 H7 120.6 . .
C7 C8 H8 120.4 . .
C9 C8 C7 119.15(19) . .
C9 C8 H8 120.4 . .
C8 C9 H9 120.6 . .
C8 C9 C10 118.8(2) . .
C10 C9 H9 120.6 . .
N1 C10 C9 122.51(18) . .
N1 C10 C11 115.48(16) . .
C9 C10 C11 121.99(19) . .
N4 C11 C10 111.18(15) . .
N4 C11 H11A 109.4 . .
N4 C11 H11B 109.4 . .
C10 C11 H11A 109.4 . .
C10 C11 H11B 109.4 . .
H11A C11 H11B 108.0 . .
N6 C12 H12A 109.5 . .
N6 C12 H12B 109.5 . .
N6 C12 H12C 109.5 . .
H12A C12 H12B 109.5 . .
H12A C12 H12C 109.5 . .
H12B C12 H12C 109.5 . .
N6 C13 H13 126.5 . .
C14 C13 N6 107.08(19) . .
C14 C13 H13 126.5 . .
N4 C14 H14 126.8 . .
C13 C14 N4 106.36(19) . .
C13 C14 H14 126.8 . .
N3 C15 H15 126.7 . .
C6 C15 N3 106.68(17) . .
C6 C15 H15 126.7 . .
F1 P1 F2 89.95(9) . .
F1 P1 F3 90.76(9) . .
F1 P1 F4 179.34(10) . .
F1 P1 F5 91.01(9) . .
F1 P1 F6 89.70(10) . .
F2 P1 F3 179.16(10) . .
F2 P1 F4 89.63(9) . .
F2 P1 F5 89.83(8) . .
F2 P1 F6 90.58(8) . .
F3 P1 F4 89.66(8) . .
F3 P1 F5 90.63(8) . .
F3 P1 F6 88.96(8) . .
F4 P1 F6 89.80(9) . .
F5 P1 F4 89.50(8) . .
F5 P1 F6 179.18(9) . .

loop_
_geom_bond_atom_site_label_1
_geom_bond_atom_site_label_2
_geom_bond_distance
_geom_bond_site_symmetry_2
Cu1 Cu1 2.6221(5) 3_757
Cu1 N1 2.3402(16) .
Cu1 C3 1.9399(19) .
Cu1 C5 1.9422(19) .
Cu1 C5 2.4871(18) 3_757
N1 C1 1.343(2) .
N1 C10 1.345(3) .
N2 C2 1.471(2) .
N2 C3 1.365(2) .
N2 C6 1.383(2) .
N3 C3 1.359(2) .
N3 C4 1.456(2) .
N3 C15 1.384(2) .
N4 C5 1.362(2) .
N4 C11 1.463(2) .
N4 C14 1.379(3) .
N6 C5 1.366(2) .
N6 C12 1.461(2) .
N6 C13 1.374(3) .
C1 C2 1.508(3) .
C1 C7 1.393(3) .
C2 H2A 0.9900 .
C2 H2B 0.9900 .
C4 H4A 0.9800 .
C4 H4B 0.9800 .
C4 H4C 0.9800 .
C5 Cu1 2.4871(18) 3_757
C6 H6 0.9500 .
C6 C15 1.348(3) .
C7 H7 0.9500 .
C7 C8 1.386(3) .
C8 H8 0.9500 .
C8 C9 1.386(3) .
C9 H9 0.9500 .
C9 C10 1.387(3) .
C10 C11 1.500(3) .
C11 H11A 0.9900 .
C11 H11B 0.9900 .
C12 H12A 0.9800 .
C12 H12B 0.9800 .
C12 H12C 0.9800 .
C13 H13 0.9500 .
C13 C14 1.349(4) .
C14 H14 0.9500 .
C15 H15 0.9500 .
P1 F1 1.5890(15) .
P1 F2 1.5968(14) .
P1 F3 1.5971(14) .
P1 F4 1.6009(15) .
P1 F5 1.6006(13) .
P1 F6 1.6034(14) .

loop_
_geom_torsion_atom_site_label_1
_geom_torsion_atom_site_label_2
_geom_torsion_atom_site_label_3
_geom_torsion_atom_site_label_4
_geom_torsion
_geom_torsion_site_symmetry_1
_geom_torsion_site_symmetry_4
Cu1 Cu1 N1 C1 153.12(13) 3_757 .
Cu1 Cu1 N1 C10 -71.31(13) 3_757 .
Cu1 Cu1 C3 N2 -101.27(16) 3_757 .
Cu1 Cu1 C3 N3 80.4(2) 3_757 .
Cu1 Cu1 C5 N4 96.73(15) 3_757 .
Cu1 Cu1 C5 N6 -102.49(18) 3_757 .
Cu1 N1 C1 C2 -51.07(18) . .
Cu1 N1 C1 C7 129.81(16) . .
Cu1 N1 C10 C9 -131.19(16) . .
Cu1 N1 C10 C11 47.83(18) . .
N1 Cu1 C3 N2 18.34(17) . .
N1 Cu1 C3 N3 -159.97(18) . .
N1 Cu1 C5 Cu1 -105.98(5) . 3_757
N1 Cu1 C5 N4 -9.25(16) . .
N1 Cu1 C5 N6 151.53(17) . .
N1 C1 C2 N2 79.5(2) . .
N1 C1 C7 C8 1.7(3) . .
N1 C10 C11 N4 -79.8(2) . .
N2 C6 C15 N3 -0.2(2) . .
N6 C13 C14 N4 0.5(3) . .
C1 N1 C10 C9 1.1(3) . .
C1 N1 C10 C11 -179.84(16) . .
C1 C7 C8 C9 0.6(3) . .
C2 N2 C3 Cu1 0.6(3) . .
C2 N2 C3 N3 179.32(17) . .
C2 N2 C6 C15 -179.30(18) . .
C2 C1 C7 C8 -177.39(18) . .
C3 Cu1 N1 C1 6.85(14) . .
C3 Cu1 N1 C10 142.43(13) . .
C3 Cu1 C5 Cu1 153.84(13) . 3_757
C3 Cu1 C5 N4 -109.43(18) . .
C3 Cu1 C5 N6 51.4(3) . .
C3 N2 C2 C1 -49.8(2) . .
C3 N2 C6 C15 0.4(2) . .
C3 N3 C15 C6 0.0(2) . .
C4 N3 C3 Cu1 1.9(3) . .
C4 N3 C3 N2 -176.63(17) . .
C4 N3 C15 C6 176.94(18) . .
C5 Cu1 N1 C1 106.93(14) 3_757 .
C5 Cu1 N1 C1 -142.90(14) . .
C5 Cu1 N1 C10 -117.50(13) 3_757 .
C5 Cu1 N1 C10 -7.33(13) . .
C5 Cu1 C3 N2 118.91(18) . .
C5 Cu1 C3 N2 -86.14(16) 3_757 .
C5 Cu1 C3 N3 95.56(18) 3_757 .
C5 Cu1 C3 N3 -59.4(3) . .
C5 Cu1 C5 Cu1 0.0 3_757 3_757
C5 Cu1 C5 N4 96.73(15) 3_757 .
C5 Cu1 C5 N6 -102.49(18) 3_757 .
C5 N4 C11 C10 60.5(2) . .
C5 N4 C14 C13 -0.2(3) . .
C5 N6 C13 C14 -0.7(3) . .
C6 N2 C2 C1 129.86(19) . .
C6 N2 C3 Cu1 -179.11(14) . .
C6 N2 C3 N3 -0.4(2) . .
C7 C1 C2 N2 -101.3(2) . .
C7 C8 C9 C10 -1.9(3) . .
C8 C9 C10 N1 1.0(3) . .
C8 C9 C10 C11 -177.91(17) . .
C9 C10 C11 N4 99.2(2) . .
C10 N1 C1 C2 176.60(16) . .
C10 N1 C1 C7 -2.5(3) . .
C11 N4 C5 Cu1 -15.5(3) . .
C11 N4 C5 Cu1 62.20(19) . 3_757
C11 N4 C5 N6 179.27(17) . .
C11 N4 C14 C13 -179.7(2) . .
C12 N6 C5 Cu1 12.7(3) . .
C12 N6 C5 Cu1 -70.85(19) . 3_757
C12 N6 C5 N4 176.27(17) . .
C12 N6 C13 C14 -176.4(2) . .
C13 N6 C5 Cu1 113.40(18) . 3_757
C13 N6 C5 Cu1 -163.06(18) . .
C13 N6 C5 N4 0.5(2) . .
C14 N4 C5 Cu1 165.08(17) . .
C14 N4 C5 Cu1 -117.23(18) . 3_757
C14 N4 C5 N6 -0.2(2) . .
C14 N4 C11 C10 -120.2(2) . .
C15 N3 C3 Cu1 178.81(15) . .
C15 N3 C3 N2 0.2(2) . .
